data_2237917
loop_
_publ_author_name
'Tr\'avn\'i\<cek, Zden\<ek'
'\<Starha, Pavel'

_publ_section_title
;
 <i>trans</i>-Dichloridobis{2-chloro-6-[(3-fluorobenzyl)amino]-9-isopropyl-9<i>H</i>-purine-\k<i>N</i>^7^}platinum(II)
;
_journal_coeditor_code JJ2166
_journal_issue 6
_journal_name_full 'Acta Crystallographica Section E'
_journal_page_first m331
_journal_paper_doi 10.1107/S1600536813013202
_journal_volume 69
_journal_year 2013
_chemical_formula_iupac '[Pt Cl2 (C15 H15 Cl F N5)2]'
_chemical_formula_moiety 'C30 H30 Cl4 F2 N10 Pt'
_chemical_formula_sum 'C30 H30 Cl4 F2 N10 Pt'
_chemical_formula_weight 905.53
_chemical_name_systematic
<i>trans</i>-Dichloridobis{2-chloro-6-[(3-fluorobenzyl)amino]-9-isopropyl-9<i>H</i>-purine-\k<i>N</i>^7^}platinum(II)
_space_group_IT_number 14
_symmetry_cell_setting monoclinic
_symmetry_space_group_name_Hall '-P 2ybc'
_symmetry_space_group_name_H-M 'P 1 21/c 1'
_atom_sites_solution_hydrogens geom
_atom_sites_solution_primary direct
_atom_sites_solution_secondary difmap
_audit_creation_method SHELXL-97
_cell_angle_alpha 90.00
_cell_angle_beta 107.9165(16)
_cell_angle_gamma 90.00
_cell_formula_units_Z 2
_cell_length_a 9.37786(13)
_cell_length_b 12.86530(17)
_cell_length_c 14.2891(2)
_cell_measurement_reflns_used 15658
_cell_measurement_temperature 105(2)
_cell_measurement_theta_max 31.74
_cell_measurement_theta_min 2.99
_cell_volume 1640.36(4)
_computing_cell_refinement
;
<i>CrysAlis PRO</i> (Agilent, 2012)
;
_computing_data_collection
;
<i>CrysAlis PRO</i> (Agilent, 2012)
;
_computing_data_reduction
;
<i>CrysAlis PRO</i> (Agilent, 2012)
;
_computing_molecular_graphics '<i>DIAMOND</i> (Brandenburg, 2011)'
_computing_publication_material '<i>publCIF</i> (Westrip, 2010)'
_computing_structure_refinement '<i>SHELXL97</i> (Sheldrick, 2008)'
_computing_structure_solution '<i>SHELXS97</i> (Sheldrick, 2008)'
_diffrn_ambient_temperature 105(2)
_diffrn_detector_area_resol_mean 8.3611
_diffrn_measured_fraction_theta_full 0.999
_diffrn_measured_fraction_theta_max 0.999
_diffrn_measurement_device_type 'Agilent Xcalibur Sapphire2'
_diffrn_measurement_method '\w scans'
_diffrn_radiation_monochromator graphite
_diffrn_radiation_source 'Enhance (Mo) X-ray Source'
_diffrn_radiation_type MoK\a
_diffrn_radiation_wavelength 0.71073
_diffrn_reflns_av_R_equivalents 0.0101
_diffrn_reflns_av_sigmaI/netI 0.0058
_diffrn_reflns_limit_h_max 11
_diffrn_reflns_limit_h_min -11
_diffrn_reflns_limit_k_max 13
_diffrn_reflns_limit_k_min -15
_diffrn_reflns_limit_l_max 16
_diffrn_reflns_limit_l_min -16
_diffrn_reflns_number 13582
_diffrn_reflns_theta_full 25.00
_diffrn_reflns_theta_max 25.00
_diffrn_reflns_theta_min 3.00
_exptl_absorpt_coefficient_mu 4.654
_exptl_absorpt_correction_T_max 0.2927
_exptl_absorpt_correction_T_min 0.2927
_exptl_absorpt_correction_type multi-scan
_exptl_absorpt_process_details
;
(<i>CrysAlis PRO</i>; Agilent, 2012)
;
_exptl_crystal_colour yellow-orange
_exptl_crystal_density_diffrn 1.833
_exptl_crystal_density_method 'not measured'
_exptl_crystal_description prism
_exptl_crystal_F_000 888
_exptl_crystal_size_max 0.35
_exptl_crystal_size_mid 0.35
_exptl_crystal_size_min 0.35
_refine_diff_density_max 0.517
_refine_diff_density_min -0.321
_refine_ls_extinction_method none
_refine_ls_goodness_of_fit_ref 1.095
_refine_ls_hydrogen_treatment constr
_refine_ls_matrix_type full
_refine_ls_number_parameters 216
_refine_ls_number_reflns 2881
_refine_ls_number_restraints 0
_refine_ls_restrained_S_all 1.095
_refine_ls_R_factor_all 0.0158
_refine_ls_R_factor_gt 0.0145
_refine_ls_shift/su_max 0.000
_refine_ls_shift/su_mean 0.000
_refine_ls_structure_factor_coef Fsqd
_refine_ls_weighting_details 'calc w=1/[\s^2^(Fo^2^)+(0.0204P)^2^+1.5464P] where P=(Fo^2^+2Fc^2^)/3'
_refine_ls_weighting_scheme calc
_refine_ls_wR_factor_gt 0.0365
_refine_ls_wR_factor_ref 0.0370
_reflns_number_gt 2726
_reflns_number_total 2881
_reflns_threshold_expression I>2sigma(I)
_cod_data_source_file jj2166.cif
_cod_data_source_block I
_cod_original_sg_symbol_H-M 'P 21/c'
_cod_database_code 2237917
_cod_database_fobs_code 2237917

loop_
_symmetry_equiv_pos_as_xyz
'x, y, z'
'-x, y+1/2, -z+1/2'
'-x, -y, -z'
'x, -y-1/2, z-1/2'

loop_
_atom_site_type_symbol
_atom_site_label
_atom_site_fract_x
_atom_site_fract_y
_atom_site_fract_z
_atom_site_U_iso_or_equiv
_atom_site_adp_type
_atom_site_calc_flag
_atom_site_refinement_flags
_atom_site_occupancy
_atom_site_symmetry_multiplicity
Pt Pt1 0.0000 0.0000 0.0000 0.01222(5) Uani d S 1 2
Cl Cl1 0.73503(6) 0.18413(6) 0.31702(4) 0.03616(16) Uani d . 1 1
Cl Cl2 -0.15533(5) 0.11059(4) 0.04896(4) 0.02297(12) Uani d . 1 1
F F1 0.32167(15) 0.15374(11) -0.40416(9) 0.0297(3) Uani d . 1 1
N N1 0.52347(19) 0.13487(14) 0.15853(12) 0.0174(4) Uani d . 1 1
N N3 0.49172(18) 0.08828(14) 0.31434(12) 0.0164(4) Uani d . 1 1
N N6 0.34612(19) 0.10095(14) 0.00859(12) 0.0176(4) Uani d . 1 1
H H6A 0.2599 0.0723 -0.0239 0.021 Uiso calc R 1 1
N N7 0.1537(2) 0.01264(12) 0.13330(14) 0.0145(4) Uani d . 1 1
N N9 0.2482(2) 0.01119(12) 0.29616(14) 0.0148(4) Uani d . 1 1
C C2 0.5616(2) 0.12816(17) 0.25559(15) 0.0189(4) Uani d . 1 1
C C4 0.3566(2) 0.05155(15) 0.26050(14) 0.0137(4) Uani d . 1 1
C C5 0.2990(2) 0.05145(15) 0.15906(14) 0.0137(4) Uani d . 1 1
C C6 0.3894(2) 0.09529(15) 0.10649(14) 0.0140(4) Uani d . 1 1
C C8 0.1290(3) -0.01030(15) 0.21725(17) 0.0160(4) Uani d . 1 1
H H8A 0.0377 -0.0387 0.2215 0.019 Uiso calc R 1 1
C C9 0.4310(2) 0.15101(17) -0.04837(15) 0.0187(4) Uani d . 1 1
H H9A 0.5135 0.1049 -0.0524 0.022 Uiso calc R 1 1
H H9B 0.4755 0.2165 -0.0159 0.022 Uiso calc R 1 1
C C10 0.3281(2) 0.17380(15) -0.15035(15) 0.0157(4) Uani d . 1 1
C C11 0.3731(2) 0.15135(16) -0.23221(15) 0.0179(4) Uani d . 1 1
H H11A 0.4677 0.1201 -0.2251 0.021 Uiso calc R 1 1
C C12 0.2768(2) 0.17560(16) -0.32396(15) 0.0179(4) Uani d . 1 1
C C13 0.1394(2) 0.22057(16) -0.33922(15) 0.0205(4) Uani d . 1 1
H H13A 0.0766 0.2364 -0.4037 0.025 Uiso calc R 1 1
C C14 0.0949(2) 0.24231(17) -0.25725(16) 0.0209(4) Uani d . 1 1
H H14A 0.0000 0.2733 -0.2652 0.025 Uiso calc R 1 1
C C15 0.1886(2) 0.21895(16) -0.16387(15) 0.0191(4) Uani d . 1 1
H H15A 0.1569 0.2340 -0.1083 0.023 Uiso calc R 1 1
C C16 0.2665(3) -0.01102(16) 0.40122(16) 0.0181(5) Uani d . 1 1
H H16A 0.3434 0.0378 0.4424 0.022 Uiso calc R 1 1
C C17 0.1208(3) 0.00727(17) 0.42384(19) 0.0238(5) Uani d . 1 1
H H17A 0.0852 0.0780 0.4042 0.036 Uiso calc R 1 1
H H17B 0.1375 -0.0014 0.4945 0.036 Uiso calc R 1 1
H H17C 0.0455 -0.0429 0.3874 0.036 Uiso calc R 1 1
C C18 0.3242(3) -0.1208(2) 0.42492(17) 0.0307(5) Uani d . 1 1
H H18A 0.4155 -0.1299 0.4062 0.046 Uiso calc R 1 1
H H18B 0.2477 -0.1702 0.3883 0.046 Uiso calc R 1 1
H H18C 0.3466 -0.1333 0.4956 0.046 Uiso calc R 1 1

loop_
_atom_site_aniso_label
_atom_site_aniso_U_11
_atom_site_aniso_U_22
_atom_site_aniso_U_33
_atom_site_aniso_U_12
_atom_site_aniso_U_13
_atom_site_aniso_U_23
Pt1 0.00955(7) 0.01405(7) 0.01116(7) -0.00130(4) 0.00039(5) -0.00091(4)
Cl1 0.0192(3) 0.0674(5) 0.0179(3) -0.0222(3) -0.0002(2) 0.0010(3)
Cl2 0.0140(2) 0.0248(3) 0.0274(3) 0.0009(2) 0.0023(2) -0.0114(2)
F1 0.0371(8) 0.0390(8) 0.0154(6) 0.0029(6) 0.0115(6) -0.0034(6)
N1 0.0135(8) 0.0234(9) 0.0147(8) -0.0018(7) 0.0034(7) 0.0004(7)
N3 0.0122(8) 0.0219(9) 0.0140(8) -0.0012(7) 0.0022(7) -0.0011(7)
N6 0.0149(8) 0.0232(9) 0.0123(8) -0.0060(7) 0.0008(7) 0.0012(7)
N7 0.0133(9) 0.0159(9) 0.0130(9) -0.0009(6) 0.0022(7) -0.0001(6)
N9 0.0141(9) 0.0180(9) 0.0112(9) -0.0013(6) 0.0024(7) 0.0007(6)
C2 0.0112(9) 0.0260(12) 0.0174(10) -0.0028(8) 0.0010(8) -0.0011(9)
C4 0.0133(9) 0.0137(10) 0.0140(10) 0.0016(8) 0.0039(8) 0.0006(8)
C5 0.0124(9) 0.0125(10) 0.0145(9) 0.0013(8) 0.0015(8) -0.0010(8)
C6 0.0128(9) 0.0133(10) 0.0148(10) 0.0016(8) 0.0026(8) -0.0006(8)
C8 0.0125(11) 0.0189(11) 0.0155(11) -0.0032(8) 0.0024(9) -0.0003(8)
C9 0.0155(10) 0.0247(11) 0.0158(10) -0.0026(9) 0.0046(8) 0.0018(9)
C10 0.0166(10) 0.0139(10) 0.0163(10) -0.0030(8) 0.0046(8) 0.0005(8)
C11 0.0177(10) 0.0170(10) 0.0192(10) 0.0007(8) 0.0059(8) 0.0010(8)
C12 0.0247(11) 0.0170(10) 0.0138(10) -0.0026(9) 0.0085(9) -0.0006(8)
C13 0.0222(11) 0.0191(11) 0.0169(10) -0.0020(9) 0.0009(8) 0.0044(8)
C14 0.0148(10) 0.0200(11) 0.0268(11) 0.0022(8) 0.0050(9) 0.0051(9)
C15 0.0214(11) 0.0196(11) 0.0187(10) 0.0007(9) 0.0098(9) 0.0009(9)
C16 0.0164(11) 0.0283(12) 0.0097(10) -0.0043(8) 0.0039(9) -0.0014(8)
C17 0.0232(13) 0.0290(13) 0.0227(13) -0.0019(9) 0.0121(10) -0.0015(9)
C18 0.0334(13) 0.0408(14) 0.0195(11) 0.0122(11) 0.0103(10) 0.0117(10)

loop_
_atom_type_symbol
_atom_type_description
_atom_type_scat_dispersion_real
_atom_type_scat_dispersion_imag
_atom_type_scat_source
C C 0.0033 0.0016 'International Tables Vol C Tables 4.2.6.8 and 6.1.1.4'
H H 0.0000 0.0000 'International Tables Vol C Tables 4.2.6.8 and 6.1.1.4'
N N 0.0061 0.0033 'International Tables Vol C Tables 4.2.6.8 and 6.1.1.4'
Cl Cl 0.1484 0.1585 'International Tables Vol C Tables 4.2.6.8 and 6.1.1.4'
F F 0.0171 0.0103 'International Tables Vol C Tables 4.2.6.8 and 6.1.1.4'
Pt Pt -1.7033 8.3905 'International Tables Vol C Tables 4.2.6.8 and 6.1.1.4'

loop_
_geom_angle_atom_site_label_1
_geom_angle_atom_site_label_2
_geom_angle_atom_site_label_3
_geom_angle_site_symmetry_1
_geom_angle_site_symmetry_3
_geom_angle
N7 Pt1 N7 . 3 180.0
N7 Pt1 Cl2 . . 89.91(5)
N7 Pt1 Cl2 3 . 90.09(5)
N7 Pt1 Cl2 . 3 90.09(5)
N7 Pt1 Cl2 3 3 89.91(5)
Cl2 Pt1 Cl2 . 3 180.00(3)
C2 N1 C6 . . 117.27(17)
C2 N3 C4 . . 109.68(17)
C6 N6 C9 . . 124.74(17)
C6 N6 H6A . . 117.6
C9 N6 H6A . . 117.6
C8 N7 C5 . . 105.71(18)
C8 N7 Pt1 . . 124.49(15)
C5 N7 Pt1 . . 129.68(14)
C8 N9 C4 . . 106.56(18)
C8 N9 C16 . . 127.83(19)
C4 N9 C16 . . 125.45(18)
N3 C2 N1 . . 131.76(19)
N3 C2 Cl1 . . 114.12(15)
N1 C2 Cl1 . . 114.11(15)
N3 C4 N9 . . 126.44(18)
N3 C4 C5 . . 126.43(18)
N9 C4 C5 . . 107.08(17)
C4 C5 N7 . . 108.25(17)
C4 C5 C6 . . 116.90(17)
N7 C5 C6 . . 134.64(18)
N6 C6 N1 . . 119.28(18)
N6 C6 C5 . . 122.78(18)
N1 C6 C5 . . 117.92(17)
N7 C8 N9 . . 112.38(19)
N7 C8 H8A . . 123.8
N9 C8 H8A . . 123.8
N6 C9 C10 . . 109.24(16)
N6 C9 H9A . . 109.8
C10 C9 H9A . . 109.8
N6 C9 H9B . . 109.8
C10 C9 H9B . . 109.8
H9A C9 H9B . . 108.3
C15 C10 C11 . . 119.10(19)
C15 C10 C9 . . 120.70(18)
C11 C10 C9 . . 120.19(18)
C12 C11 C10 . . 118.25(19)
C12 C11 H11A . . 120.9
C10 C11 H11A . . 120.9
C13 C12 F1 . . 118.13(19)
C13 C12 C11 . . 123.80(19)
F1 C12 C11 . . 118.06(19)
C12 C13 C14 . . 117.65(19)
C12 C13 H13A . . 121.2
C14 C13 H13A . . 121.2
C15 C14 C13 . . 120.2(2)
C15 C14 H14A . . 119.9
C13 C14 H14A . . 119.9
C14 C15 C10 . . 121.01(19)
C14 C15 H15A . . 119.5
C10 C15 H15A . . 119.5
N9 C16 C18 . . 109.15(17)
N9 C16 C17 . . 110.76(19)
C18 C16 C17 . . 112.39(19)
N9 C16 H16A . . 108.1
C18 C16 H16A . . 108.1
C17 C16 H16A . . 108.1
C16 C17 H17A . . 109.5
C16 C17 H17B . . 109.5
H17A C17 H17B . . 109.5
C16 C17 H17C . . 109.5
H17A C17 H17C . . 109.5
H17B C17 H17C . . 109.5
C16 C18 H18A . . 109.5
C16 C18 H18B . . 109.5
H18A C18 H18B . . 109.5
C16 C18 H18C . . 109.5
H18A C18 H18C . . 109.5
H18B C18 H18C . . 109.5

loop_
_geom_bond_atom_site_label_1
_geom_bond_atom_site_label_2
_geom_bond_site_symmetry_2
_geom_bond_distance
Pt1 N7 . 2.0108(18)
Pt1 N7 3 2.0109(18)
Pt1 Cl2 . 2.2940(5)
Pt1 Cl2 3 2.2940(5)
Cl1 C2 . 1.748(2)
F1 C12 . 1.366(2)
N1 C2 . 1.324(3)
N1 C6 . 1.348(3)
N3 C2 . 1.317(3)
N3 C4 . 1.349(3)
N6 C6 . 1.333(3)
N6 C9 . 1.453(3)
N6 H6A . 0.8800
N7 C8 . 1.323(3)
N7 C5 . 1.390(3)
N9 C8 . 1.350(3)
N9 C4 . 1.372(3)
N9 C16 . 1.485(3)
C4 C5 . 1.382(3)
C5 C6 . 1.412(3)
C8 H8A . 0.9500
C9 C10 . 1.508(3)
C9 H9A . 0.9900
C9 H9B . 0.9900
C10 C15 . 1.390(3)
C10 C11 . 1.390(3)
C11 C12 . 1.380(3)
C11 H11A . 0.9500
C12 C13 . 1.368(3)
C13 C14 . 1.387(3)
C13 H13A . 0.9500
C14 C15 . 1.386(3)
C14 H14A . 0.9500
C15 H15A . 0.9500
C16 C18 . 1.513(3)
C16 C17 . 1.516(3)
C16 H16A . 1.0000
C17 H17A . 0.9800
C17 H17B . 0.9800
C17 H17C . 0.9800
C18 H18A . 0.9800
C18 H18B . 0.9800
C18 H18C . 0.9800

loop_
_geom_hbond_atom_site_label_D
_geom_hbond_atom_site_label_H
_geom_hbond_atom_site_label_A
_geom_hbond_site_symmetry_A
_geom_hbond_distance_DH
_geom_hbond_distance_HA
_geom_hbond_distance_DA
_geom_hbond_angle_DHA
N6 H6A Cl2 3 0.88 2.53 3.222(2) 136
C13 H13A Cl2 4_565 0.95 2.86 3.492(2) 125
C18 H18A F1 3_655 0.98 2.49 3.450(3) 166
